data_7004548
loop_
_publ_author_name
'Lin, Jiao-Min'
'Guan, Yang-Fan'
'Wang, Dong-Yao'
'Dong, Wen'
'Wang, Xiu-Teng'
'Gao, Song'

_publ_section_title
;
 Syntheses, structures and properties of seven isomorphous 1D
 Ln3+complexes Ln(BTA)(HCOO)(H2O)3 (H2BTA = bis(tetrazoly)amine, Ln =
 Pr, Gd, Eu, Tb, Dy, Er, Yb) and two 3D Ln3+ complexes Ln(HCOO)3 (Ln =
 Pr, Nd)
;
_journal_issue 44
_journal_name_full 'Dalton Transactions'
_journal_page_first 6165
_journal_page_last 6169
_journal_paper_doi 10.1039/b808394k
_journal_year 2008
_chemical_formula_sum 'C3 H3 O6 Pr'
_chemical_formula_weight 275.96
_chemical_name_systematic
;
?
;
_space_group_IT_number 160
_symmetry_cell_setting hexagonal
_symmetry_space_group_name_Hall 'R 3 -2"'
_symmetry_space_group_name_H-M 'R 3 m :H'
_atom_sites_solution_hydrogens geom
_atom_sites_solution_primary direct
_atom_sites_solution_secondary difmap
_audit_creation_method SHELXL-97
_cell_angle_alpha 90.00
_cell_angle_beta 90.00
_cell_angle_gamma 120.00
_cell_formula_units_Z 3
_cell_length_a 10.6344(2)
_cell_length_b 10.6344(2)
_cell_length_c 4.08060(10)
_cell_measurement_reflns_used 235
_cell_measurement_temperature 296(2)
_cell_measurement_theta_max 27.430
_cell_measurement_theta_min 3.83
_cell_volume 399.651(14)
_computing_cell_refinement 'SAINT (Bruker, 2001-2005)'
_computing_data_collection 'SMART (Bruker, 2001-2005)'
_computing_data_reduction SAINT
_computing_molecular_graphics 'SHELXTL (Bruker, 2001-2005)'
_computing_publication_material SHELXTL
_computing_structure_refinement 'SHELXL-97 (Sheldrick, 1997)'
_computing_structure_solution 'SHELXS-97 (Sheldrick, 1997)'
_diffrn_ambient_temperature 296(2)
_diffrn_measured_fraction_theta_full 1.000
_diffrn_measured_fraction_theta_max 1.000
_diffrn_measurement_device_type 'Bruker SMART APEX CCD area detector'
_diffrn_measurement_method '\f and \w scans'
_diffrn_radiation_monochromator graphite
_diffrn_radiation_source 'fine-focus sealed tube'
_diffrn_radiation_type MoK\a
_diffrn_radiation_wavelength 0.71073
_diffrn_reflns_av_R_equivalents 0.0246
_diffrn_reflns_av_sigmaI/netI 0.0152
_diffrn_reflns_limit_h_max 13
_diffrn_reflns_limit_h_min -13
_diffrn_reflns_limit_k_max 13
_diffrn_reflns_limit_k_min -13
_diffrn_reflns_limit_l_max 5
_diffrn_reflns_limit_l_min -5
_diffrn_reflns_number 2074
_diffrn_reflns_theta_full 27.43
_diffrn_reflns_theta_max 27.43
_diffrn_reflns_theta_min 3.83
_exptl_absorpt_coefficient_mu 9.106
_exptl_absorpt_correction_T_max 0.306
_exptl_absorpt_correction_T_min 0.203
_exptl_absorpt_correction_type multi-scan
_exptl_absorpt_process_details 'SADABS (Sheldrick, 1996)'
_exptl_crystal_colour lightgreen
_exptl_crystal_density_diffrn 3.440
_exptl_crystal_density_meas ?
_exptl_crystal_density_method .
_exptl_crystal_description block
_exptl_crystal_F_000 384
_exptl_crystal_size_max 0.258
_exptl_crystal_size_mid 0.154
_exptl_crystal_size_min 0.130
_refine_diff_density_max 0.427
_refine_diff_density_min -1.911
_refine_diff_density_rms 0.308
_refine_ls_abs_structure_details 'Flack H D (1983), Acta Cryst. A39, 876-881'
_refine_ls_abs_structure_Flack 0.01(8)
_refine_ls_extinction_method none
_refine_ls_goodness_of_fit_ref 1.361
_refine_ls_hydrogen_treatment constr
_refine_ls_matrix_type full
_refine_ls_number_parameters 22
_refine_ls_number_reflns 235
_refine_ls_number_restraints 1
_refine_ls_restrained_S_all 1.357
_refine_ls_R_factor_all 0.0202
_refine_ls_R_factor_gt 0.0202
_refine_ls_shift/su_max 0.000
_refine_ls_shift/su_mean 0.000
_refine_ls_structure_factor_coef Fsqd
_refine_ls_weighting_details 'calc w=1/[\s^2^(Fo^2^)+(0.0379P)^2^+0.0000P] where P=(Fo^2^+2Fc^2^)/3'
_refine_ls_weighting_scheme calc
_refine_ls_wR_factor_gt 0.0535
_refine_ls_wR_factor_ref 0.0535
_reflns_number_gt 235
_reflns_number_total 235
_reflns_threshold_expression >2sigma(I)
_cod_data_source_file b808394k.txt
_cod_data_source_block c
_cod_original_sg_symbol_H-M R3m
_cod_original_formula_sum 'C3 H3 O6 Pr '
_cod_database_code 7004548

loop_
_symmetry_equiv_pos_as_xyz
'x, y, z'
'-y, x-y, z'
'-x+y, -x, z'
'-y, -x, z'
'x, x-y, z'
'-x+y, y, z'
'x+2/3, y+1/3, z+1/3'
'-y+2/3, x-y+1/3, z+1/3'
'-x+y+2/3, -x+1/3, z+1/3'
'-y+2/3, -x+1/3, z+1/3'
'x+2/3, x-y+1/3, z+1/3'
'-x+y+2/3, y+1/3, z+1/3'
'x+1/3, y+2/3, z+2/3'
'-y+1/3, x-y+2/3, z+2/3'
'-x+y+1/3, -x+2/3, z+2/3'
'-y+1/3, -x+2/3, z+2/3'
'x+1/3, x-y+2/3, z+2/3'
'-x+y+1/3, y+2/3, z+2/3'

loop_
_atom_site_label
_atom_site_type_symbol
_atom_site_fract_x
_atom_site_fract_y
_atom_site_fract_z
_atom_site_U_iso_or_equiv
_atom_site_adp_type
_atom_site_occupancy
_atom_site_symmetry_multiplicity
_atom_site_calc_flag
_atom_site_refinement_flags
_atom_site_disorder_assembly
_atom_site_disorder_group
Pr1 Pr 0.3333 -0.3333 0.1499 0.0022(2) Uani 1 6 d S . .
O1 O 0.1989(4) -0.6022(8) 0.1684(16) 0.0175(16) Uani 1 2 d S . .
O2 O 0.0850(4) -0.8300(8) -0.0145(16) 0.0119(12) Uani 1 2 d S . .
C1 C 0.1530(6) -0.6941(11) -0.056(2) 0.0129(16) Uani 1 2 d S . .
H1 H 0.1700 -0.6599 -0.2708 0.015 Uiso 1 2 calc SR . .

loop_
_atom_site_aniso_label
_atom_site_aniso_U_11
_atom_site_aniso_U_22
_atom_site_aniso_U_33
_atom_site_aniso_U_23
_atom_site_aniso_U_13
_atom_site_aniso_U_12
Pr1 0.0028(2) 0.0028(2) 0.0012(3) 0.000 0.000 0.00138(12)
O1 0.025(3) 0.011(3) 0.011(3) -0.004(2) -0.0018(12) 0.0056(16)
O2 0.013(2) 0.009(3) 0.012(3) 0.001(2) 0.0007(12) 0.0043(14)
C1 0.017(3) 0.010(4) 0.009(3) 0.000(3) 0.0001(15) 0.005(2)

loop_
_atom_type_symbol
_atom_type_description
_atom_type_scat_dispersion_real
_atom_type_scat_dispersion_imag
_atom_type_scat_source
C C 0.0033 0.0016 'International Tables Vol C Tables 4.2.6.8 and 6.1.1.4'
H H 0.0000 0.0000 'International Tables Vol C Tables 4.2.6.8 and 6.1.1.4'
N N 0.0061 0.0033 'International Tables Vol C Tables 4.2.6.8 and 6.1.1.4'
O O 0.0106 0.0060 'International Tables Vol C Tables 4.2.6.8 and 6.1.1.4'
Pr Pr -0.2180 2.8214 'International Tables Vol C Tables 4.2.6.8 and 6.1.1.4'

loop_
_geom_angle_atom_site_label_1
_geom_angle_atom_site_label_2
_geom_angle_atom_site_label_3
_geom_angle
_geom_angle_site_symmetry_1
_geom_angle_site_symmetry_3
_geom_angle_publ_flag
O1 Pr1 O1 119.908(17) 3_655 . ?
O1 Pr1 O1 119.908(17) 3_655 2_545 ?
O1 Pr1 O1 119.908(17) . 2_545 ?
O1 Pr1 O2 73.68(15) 3_655 14_434 ?
O1 Pr1 O2 73.68(15) . 14_434 ?
O1 Pr1 O2 129.4(2) 2_545 14_434 ?
O1 Pr1 O2 73.68(15) 3_655 13_554 ?
O1 Pr1 O2 129.4(2) . 13_554 ?
O1 Pr1 O2 73.68(15) 2_545 13_554 ?
O2 Pr1 O2 63.8(2) 14_434 13_554 ?
O1 Pr1 O2 129.4(2) 3_655 15_644 ?
O1 Pr1 O2 73.68(15) . 15_644 ?
O1 Pr1 O2 73.68(15) 2_545 15_644 ?
O2 Pr1 O2 63.8(2) 14_434 15_644 ?
O2 Pr1 O2 63.8(2) 13_554 15_644 ?
O1 Pr1 O2 70.88(15) 3_655 13 ?
O1 Pr1 O2 125.6(2) . 13 ?
O1 Pr1 O2 70.88(15) 2_545 13 ?
O2 Pr1 O2 144.56(10) 14_434 13 ?
O2 Pr1 O2 105.0(2) 13_554 13 ?
O2 Pr1 O2 144.55(10) 15_644 13 ?
O1 Pr1 O2 70.88(15) 3_655 14_435 ?
O1 Pr1 O2 70.88(15) . 14_435 ?
O1 Pr1 O2 125.6(2) 2_545 14_435 ?
O2 Pr1 O2 105.0(2) 14_434 14_435 ?
O2 Pr1 O2 144.56(10) 13_554 14_435 ?
O2 Pr1 O2 144.55(10) 15_644 14_435 ?
O2 Pr1 O2 63.4(2) 13 14_435 ?
O1 Pr1 O2 125.6(2) 3_655 15_645 ?
O1 Pr1 O2 70.88(15) . 15_645 ?
O1 Pr1 O2 70.88(15) 2_545 15_645 ?
O2 Pr1 O2 144.55(10) 14_434 15_645 ?
O2 Pr1 O2 144.55(10) 13_554 15_645 ?
O2 Pr1 O2 105.0(2) 15_644 15_645 ?
O2 Pr1 O2 63.4(2) 13 15_645 ?
O2 Pr1 O2 63.4(2) 14_435 15_645 ?
O1 Pr1 Pr1 91.74(15) 3_655 1_554 ?
O1 Pr1 Pr1 91.74(15) . 1_554 ?
O1 Pr1 Pr1 91.74(15) 2_545 1_554 ?
O2 Pr1 Pr1 37.62(15) 14_434 1_554 ?
O2 Pr1 Pr1 37.62(15) 13_554 1_554 ?
O2 Pr1 Pr1 37.62(15) 15_644 1_554 ?
O2 Pr1 Pr1 142.62(15) 13 1_554 ?
O2 Pr1 Pr1 142.62(15) 14_435 1_554 ?
O2 Pr1 Pr1 142.62(15) 15_645 1_554 ?
O1 Pr1 Pr1 88.26(15) 3_655 1_556 ?
O1 Pr1 Pr1 88.26(15) . 1_556 ?
O1 Pr1 Pr1 88.26(15) 2_545 1_556 ?
O2 Pr1 Pr1 142.38(15) 14_434 1_556 ?
O2 Pr1 Pr1 142.38(15) 13_554 1_556 ?
O2 Pr1 Pr1 142.38(15) 15_644 1_556 ?
O2 Pr1 Pr1 37.38(15) 13 1_556 ?
O2 Pr1 Pr1 37.38(15) 14_435 1_556 ?
O2 Pr1 Pr1 37.38(15) 15_645 1_556 ?
Pr1 Pr1 Pr1 180.0 1_554 1_556 ?
C1 O1 Pr1 131.0(7) . . ?
C1 O2 Pr1 135.4(6) . 7_445 ?
C1 O2 Pr1 119.6(6) . 7_444 ?
Pr1 O2 Pr1 105.0(2) 7_445 7_444 ?
O1 C1 O2 124.9(9) . . ?
O1 C1 H1 117.5 . . ?
O2 C1 H1 117.5 . . ?

loop_
_geom_bond_atom_site_label_1
_geom_bond_atom_site_label_2
_geom_bond_distance
_geom_bond_site_symmetry_2
_geom_bond_publ_flag
Pr1 O1 2.477(8) 3_655 ?
Pr1 O1 2.477(8) . ?
Pr1 O1 2.477(8) 2_545 ?
Pr1 O2 2.565(7) 14_434 ?
Pr1 O2 2.565(7) 13_554 ?
Pr1 O2 2.565(7) 15_644 ?
Pr1 O2 2.579(7) 13 ?
Pr1 O2 2.579(7) 14_435 ?
Pr1 O2 2.579(7) 15_645 ?
Pr1 Pr1 4.0806 1_554 ?
Pr1 Pr1 4.0806 1_556 ?
O1 C1 1.248(12) . ?
O2 C1 1.263(13) . ?
O2 Pr1 2.565(7) 7_445 ?
O2 Pr1 2.579(7) 7_444 ?
C1 H1 0.9300 . ?
